data_7125677
loop_
_publ_author_name
'Livshits-Kritsman, Yulia'
'Tumanskii, Boris'
'M\'enard, Gabriel'
'Dobrovetsky, Roman'

_publ_section_title
;
 Isolable cyclic (alkyl)(amino)carbene-phosphonyl radical adducts.
;
_journal_issue 9
_journal_name_full 'Chemical communications (Cambridge, England)'
_journal_page_first 1341
_journal_page_last 1344
_journal_paper_doi 10.1039/c9cc09244g
_journal_volume 56
_journal_year 2020
_chemical_formula_moiety '2(C23 H38 N O3 P), C6 H6'
_chemical_formula_sum 'C52 H82 N2 O6 P2'
_chemical_formula_weight 893.13
_space_group_crystal_system monoclinic
_space_group_IT_number 14
_space_group_name_Hall '-P 2ybc'
_space_group_name_H-M_alt 'P 1 21/c 1'
_atom_sites_solution_hydrogens geom
_atom_sites_solution_primary direct
_atom_sites_solution_secondary difmap
_audit_creation_method SHELXL-2018/1
_audit_update_record
;
2019-11-21 deposited with the CCDC.	2019-12-20 downloaded from the CCDC.
;
_cell_angle_alpha 90
_cell_angle_beta 95.0850(10)
_cell_angle_gamma 90
_cell_formula_units_Z 4
_cell_length_a 18.3588(5)
_cell_length_b 15.6255(3)
_cell_length_c 17.7751(5)
_cell_measurement_reflns_used 46348
_cell_measurement_temperature 110(2)
_cell_measurement_theta_max 28.326
_cell_measurement_theta_min 1.714
_cell_volume 5079.0(2)
_computing_cell_refinement 'Saint, Bruker-AXS'
_computing_data_collection 'Apex2, Bruker-AXS'
_computing_data_reduction 'Saint, Bruker-AXS'
_computing_structure_refinement 'SHELXL-2018/1 (Sheldrick, 2018)'
_computing_structure_solution 'SHELXT 2014/4 (Sheldrick, 2014)'
_diffrn_ambient_temperature 110(2)
_diffrn_detector_area_resol_mean 1.75
_diffrn_measured_fraction_theta_full 0.999
_diffrn_measured_fraction_theta_max 0.998
_diffrn_measurement_device_type 'ApexDuo, Bruker-AXS'
_diffrn_measurement_method '0.5 deg. \f and \w scans'
_diffrn_radiation_type MoK\a
_diffrn_radiation_wavelength 0.71073
_diffrn_reflns_av_R_equivalents 0.0463
_diffrn_reflns_av_unetI/netI 0.0566
_diffrn_reflns_Laue_measured_fraction_full 0.999
_diffrn_reflns_Laue_measured_fraction_max 0.998
_diffrn_reflns_limit_h_max 24
_diffrn_reflns_limit_h_min -23
_diffrn_reflns_limit_k_max 20
_diffrn_reflns_limit_k_min -20
_diffrn_reflns_limit_l_max 23
_diffrn_reflns_limit_l_min -22
_diffrn_reflns_number 46348
_diffrn_reflns_point_group_measured_fraction_full 0.999
_diffrn_reflns_point_group_measured_fraction_max 0.998
_diffrn_reflns_theta_full 25.242
_diffrn_reflns_theta_max 28.326
_diffrn_reflns_theta_min 1.714
_diffrn_source 'ImuS micro-focus'
_exptl_absorpt_coefficient_mu 0.134
_exptl_absorpt_correction_T_max 0.995
_exptl_absorpt_correction_T_min 0.993
_exptl_absorpt_correction_type multi-scan
_exptl_absorpt_process_details 'Sadabs, Bruker-AXS'
_exptl_crystal_colour colorless
_exptl_crystal_density_diffrn 1.168
_exptl_crystal_description needle
_exptl_crystal_F_000 1944
_exptl_crystal_size_max 0.292
_exptl_crystal_size_mid 0.043
_exptl_crystal_size_min 0.035
_refine_diff_density_max 0.361
_refine_diff_density_min -0.367
_refine_diff_density_rms 0.054
_refine_ls_extinction_method none
_refine_ls_goodness_of_fit_ref 1.009
_refine_ls_hydrogen_treatment constr
_refine_ls_matrix_type full
_refine_ls_number_parameters 579
_refine_ls_number_reflns 12634
_refine_ls_number_restraints 0
_refine_ls_restrained_S_all 1.009
_refine_ls_R_factor_all 0.0780
_refine_ls_R_factor_gt 0.0457
_refine_ls_shift/su_max 0.001
_refine_ls_shift/su_mean 0.000
_refine_ls_structure_factor_coef Fsqd
_refine_ls_weighting_details 'w=1/[\s^2^(Fo^2^)+(0.0464P)^2^+1.6797P] where P=(Fo^2^+2Fc^2^)/3'
_refine_ls_weighting_scheme calc
_refine_ls_wR_factor_gt 0.0999
_refine_ls_wR_factor_ref 0.1133
_reflns_Friedel_coverage 0.000
_reflns_number_gt 8894
_reflns_number_total 12634
_reflns_threshold_expression 'I > 2\s(I)'
_cod_data_source_file c9cc09244g2.cif
_cod_data_source_block rom62a
_cod_depositor_comments 'Adding full bibliography for 7125674--7125677.cif.'
_cod_original_sg_symbol_H-M 'P 21/c'
_cod_database_code 7125677
_shelx_shelxl_version_number 2018/1
_shelx_space_group_comment
;
The symmetry employed for this shelxl refinement is uniquely defined
by the following loop, which should always be used as a source of
symmetry information in preference to the above space-group names.
They are only intended as comments.
;
_shelx_estimated_absorpt_t_min 0.962
_shelx_estimated_absorpt_t_max 0.995

loop_
_space_group_symop_operation_xyz
'x, y, z'
'-x, y+1/2, -z+1/2'
'-x, -y, -z'
'x, -y-1/2, z-1/2'

loop_
_atom_site_label
_atom_site_type_symbol
_atom_site_fract_x
_atom_site_fract_y
_atom_site_fract_z
_atom_site_U_iso_or_equiv
_atom_site_adp_type
_atom_site_occupancy
_atom_site_site_symmetry_order
_atom_site_calc_flag
_atom_site_refinement_flags_posn
_atom_site_refinement_flags_adp
P1 P 0.54391(2) 0.36296(2) 0.66145(2) 0.01360(9) Uani 1 1 d . .
P2 P -0.03118(2) 0.38555(2) 0.33952(2) 0.01490(10) Uani 1 1 d . .
O3 O 0.53042(7) 0.29476(7) 0.71536(7) 0.0225(3) Uani 1 1 d . .
O4 O 0.51174(6) 0.36180(7) 0.58219(7) 0.0203(3) Uani 1 1 d . .
O5 O 0.63002(6) 0.38405(7) 0.66623(6) 0.0161(2) Uani 1 1 d . .
C6 C 0.67315(9) 0.36941(10) 0.60301(9) 0.0187(3) Uani 1 1 d . .
H6 H 0.647973 0.395696 0.556433 0.022 Uiso 1 1 calc R U
C7 C 0.68203(10) 0.27452(11) 0.59089(12) 0.0297(4) Uani 1 1 d . .
H7A H 0.633795 0.248199 0.580017 0.045 Uiso 1 1 calc R U
H7B H 0.706665 0.248743 0.636543 0.045 Uiso 1 1 calc R U
H7C H 0.711400 0.265014 0.548222 0.045 Uiso 1 1 calc R U
C8 C 0.74554(10) 0.41333(12) 0.62212(11) 0.0295(4) Uani 1 1 d . .
H8A H 0.776421 0.405935 0.580352 0.044 Uiso 1 1 calc R U
H8B H 0.769916 0.388123 0.668164 0.044 Uiso 1 1 calc R U
H8C H 0.737352 0.474482 0.630249 0.044 Uiso 1 1 calc R U
C9 C 0.51817(8) 0.46787(9) 0.70192(9) 0.0119(3) Uani 1 1 d . .
C10 C 0.51306(9) 0.54970(9) 0.65620(9) 0.0148(3) Uani 1 1 d . .
C11 C 0.57618(10) 0.56236(10) 0.60654(10) 0.0216(4) Uani 1 1 d . .
H11A H 0.575431 0.516450 0.568919 0.032 Uiso 1 1 calc R U
H11B H 0.622724 0.560985 0.638102 0.032 Uiso 1 1 calc R U
H11C H 0.570802 0.617763 0.580800 0.032 Uiso 1 1 calc R U
C12 C 0.44077(9) 0.54697(11) 0.60457(10) 0.0217(4) Uani 1 1 d . .
H12A H 0.435573 0.599844 0.574928 0.033 Uiso 1 1 calc R U
H12B H 0.399515 0.541506 0.635657 0.033 Uiso 1 1 calc R U
H12C H 0.441378 0.497815 0.570382 0.033 Uiso 1 1 calc R U
C13 C 0.51316(9) 0.61895(10) 0.71738(9) 0.0176(3) Uani 1 1 d . .
H13A H 0.562945 0.642762 0.728270 0.021 Uiso 1 1 calc R U
H13B H 0.479642 0.666111 0.700360 0.021 Uiso 1 1 calc R U
C14 C 0.48764(9) 0.57641(9) 0.78812(9) 0.0159(3) Uani 1 1 d . .
C15 C 0.40713(10) 0.59135(11) 0.79857(11) 0.0240(4) Uani 1 1 d . .
H15A H 0.377103 0.571245 0.753717 0.036 Uiso 1 1 calc R U
H15B H 0.398592 0.652616 0.805688 0.036 Uiso 1 1 calc R U
H15C H 0.393918 0.559812 0.843038 0.036 Uiso 1 1 calc R U
C16 C 0.53300(10) 0.60445(11) 0.85960(10) 0.0243(4) Uani 1 1 d . .
H16A H 0.584878 0.593899 0.854099 0.036 Uiso 1 1 calc R U
H16B H 0.518014 0.571881 0.902745 0.036 Uiso 1 1 calc R U
H16C H 0.525337 0.665656 0.868009 0.036 Uiso 1 1 calc R U
N17 N 0.50192(7) 0.48095(8) 0.77045(7) 0.0121(3) Uani 1 1 d . .
C18 C 0.49415(9) 0.41559(9) 0.82848(9) 0.0136(3) Uani 1 1 d . .
C19 C 0.55499(9) 0.39528(10) 0.87876(9) 0.0168(3) Uani 1 1 d . .
C20 C 0.54428(9) 0.33781(11) 0.93655(9) 0.0207(4) Uani 1 1 d . .
H20 H 0.584498 0.323662 0.971688 0.025 Uiso 1 1 calc R U
C21 C 0.47723(10) 0.30066(11) 0.94454(10) 0.0219(4) Uani 1 1 d . .
H21 H 0.471077 0.262708 0.985243 0.026 Uiso 1 1 calc R U
C22 C 0.41908(9) 0.31962(10) 0.89226(9) 0.0182(3) Uani 1 1 d . .
H22 H 0.373183 0.292981 0.896910 0.022 Uiso 1 1 calc R U
C23 C 0.42586(9) 0.37667(9) 0.83298(9) 0.0145(3) Uani 1 1 d . .
C24 C 0.63293(9) 0.42547(11) 0.87057(10) 0.0230(4) Uani 1 1 d . .
H24 H 0.631619 0.468486 0.828815 0.028 Uiso 1 1 calc R U
C25 C 0.67960(10) 0.34926(13) 0.84947(12) 0.0312(4) Uani 1 1 d . .
H25A H 0.656699 0.321965 0.803681 0.047 Uiso 1 1 calc R U
H25B H 0.683344 0.307757 0.890964 0.047 Uiso 1 1 calc R U
H25C H 0.728596 0.369344 0.840266 0.047 Uiso 1 1 calc R U
C26 C 0.66699(11) 0.46780(13) 0.94347(11) 0.0340(5) Uani 1 1 d . .
H26A H 0.713563 0.494555 0.933904 0.051 Uiso 1 1 calc R U
H26B H 0.675542 0.424318 0.982994 0.051 Uiso 1 1 calc R U
H26C H 0.633587 0.511508 0.959962 0.051 Uiso 1 1 calc R U
C27 C 0.36018(9) 0.38712(10) 0.77484(10) 0.0184(3) Uani 1 1 d . .
H27 H 0.372240 0.432011 0.737821 0.022 Uiso 1 1 calc R U
C28 C 0.34524(10) 0.30291(11) 0.73172(10) 0.0239(4) Uani 1 1 d . .
H28A H 0.305257 0.311304 0.692105 0.036 Uiso 1 1 calc R U
H28B H 0.331520 0.258548 0.766794 0.036 Uiso 1 1 calc R U
H28C H 0.389417 0.285124 0.708751 0.036 Uiso 1 1 calc R U
C29 C 0.29147(9) 0.41536(12) 0.81100(11) 0.0285(4) Uani 1 1 d . .
H29A H 0.252777 0.429253 0.771321 0.043 Uiso 1 1 calc R U
H29B H 0.302656 0.466006 0.842437 0.043 Uiso 1 1 calc R U
H29C H 0.274975 0.368888 0.842407 0.043 Uiso 1 1 calc R U
O30 O -0.04525(6) 0.31927(7) 0.28104(7) 0.0195(3) Uani 1 1 d . .
O31 O 0.03167(7) 0.38060(7) 0.39700(7) 0.0244(3) Uani 1 1 d . .
O32 O -0.10527(6) 0.40848(7) 0.37676(7) 0.0213(3) Uani 1 1 d . .
C33 C -0.16399(9) 0.34670(10) 0.37684(10) 0.0189(4) Uani 1 1 d . .
H33 H -0.166852 0.313122 0.328779 0.023 Uiso 1 1 calc R U
C34 C -0.14803(10) 0.28688(11) 0.44294(10) 0.0237(4) Uani 1 1 d . .
H34A H -0.187055 0.244103 0.443115 0.036 Uiso 1 1 calc R U
H34B H -0.145476 0.319662 0.490098 0.036 Uiso 1 1 calc R U
H34C H -0.101206 0.258034 0.438503 0.036 Uiso 1 1 calc R U
C35 C -0.23422(10) 0.39658(13) 0.38106(14) 0.0379(5) Uani 1 1 d . .
H35A H -0.242062 0.434069 0.336877 0.057 Uiso 1 1 calc R U
H35B H -0.230725 0.431292 0.427155 0.057 Uiso 1 1 calc R U
H35C H -0.275323 0.356677 0.381859 0.057 Uiso 1 1 calc R U
C36 C -0.01633(8) 0.49207(9) 0.29701(9) 0.0120(3) Uani 1 1 d . .
C37 C -0.02526(9) 0.57677(9) 0.33721(9) 0.0159(3) Uani 1 1 d . .
C38 C 0.00116(11) 0.57456(11) 0.42116(9) 0.0243(4) Uani 1 1 d . .
H38A H 0.051254 0.552350 0.427478 0.036 Uiso 1 1 calc R U
H38B H -0.030963 0.537338 0.447837 0.036 Uiso 1 1 calc R U
H38C H 0.000142 0.632560 0.442015 0.036 Uiso 1 1 calc R U
C39 C -0.10714(9) 0.60129(10) 0.32832(10) 0.0215(4) Uani 1 1 d . .
H39A H -0.124396 0.602880 0.274560 0.032 Uiso 1 1 calc R U
H39B H -0.113605 0.657783 0.350735 0.032 Uiso 1 1 calc R U
H39C H -0.135342 0.558757 0.354022 0.032 Uiso 1 1 calc R U
C40 C 0.02094(9) 0.63762(10) 0.29306(9) 0.0181(3) Uani 1 1 d . .
H40A H -0.002615 0.694571 0.288071 0.022 Uiso 1 1 calc R U
H40B H 0.070225 0.644598 0.319795 0.022 Uiso 1 1 calc R U
C41 C 0.02670(9) 0.59824(9) 0.21519(9) 0.0140(3) Uani 1 1 d . .
C42 C 0.10329(9) 0.60672(10) 0.18983(10) 0.0217(4) Uani 1 1 d . .
H42A H 0.105841 0.576555 0.141795 0.033 Uiso 1 1 calc R U
H42B H 0.138699 0.581710 0.228125 0.033 Uiso 1 1 calc R U
H42C H 0.114710 0.667378 0.183204 0.033 Uiso 1 1 calc R U
C43 C -0.02793(9) 0.63335(10) 0.15322(9) 0.0182(3) Uani 1 1 d . .
H43A H -0.024038 0.600970 0.106526 0.027 Uiso 1 1 calc R U
H43B H -0.017271 0.693821 0.144498 0.027 Uiso 1 1 calc R U
H43C H -0.077604 0.627837 0.168788 0.027 Uiso 1 1 calc R U
N44 N 0.00909(7) 0.50361(8) 0.23207(7) 0.0121(3) Uani 1 1 d . .
C45 C 0.01897(9) 0.43789(9) 0.17512(9) 0.0123(3) Uani 1 1 d . .
C46 C -0.04002(9) 0.41988(9) 0.12147(9) 0.0150(3) Uani 1 1 d . .
C47 C -0.02714(9) 0.36333(10) 0.06381(9) 0.0187(4) Uani 1 1 d . .
H47 H -0.065648 0.350973 0.026096 0.022 Uiso 1 1 calc R U
C48 C 0.03996(10) 0.32455(10) 0.05970(10) 0.0198(4) Uani 1 1 d . .
H48 H 0.047723 0.287368 0.018883 0.024 Uiso 1 1 calc R U
C49 C 0.09577(9) 0.34023(10) 0.11544(9) 0.0179(3) Uani 1 1 d . .
H49 H 0.141259 0.311751 0.113342 0.021 Uiso 1 1 calc R U
C50 C 0.08701(9) 0.39676(9) 0.17463(9) 0.0145(3) Uani 1 1 d . .
C51 C -0.11795(9) 0.45201(10) 0.12563(9) 0.0171(3) Uani 1 1 d . .
H51 H -0.117710 0.495278 0.167107 0.021 Uiso 1 1 calc R U
C52 C -0.16739(9) 0.37742(11) 0.14462(11) 0.0245(4) Uani 1 1 d . .
H52A H -0.170055 0.335616 0.103369 0.037 Uiso 1 1 calc R U
H52B H -0.216535 0.399046 0.151173 0.037 Uiso 1 1 calc R U
H52C H -0.147182 0.349931 0.191450 0.037 Uiso 1 1 calc R U
C53 C -0.14884(10) 0.49441(11) 0.05188(10) 0.0243(4) Uani 1 1 d . .
H53A H -0.154472 0.451326 0.011722 0.036 Uiso 1 1 calc R U
H53B H -0.115246 0.539222 0.037834 0.036 Uiso 1 1 calc R U
H53C H -0.196577 0.519805 0.058914 0.036 Uiso 1 1 calc R U
C54 C 0.14908(9) 0.40422(10) 0.23705(9) 0.0176(3) Uani 1 1 d . .
H54 H 0.136013 0.449285 0.273468 0.021 Uiso 1 1 calc R U
C55 C 0.22174(9) 0.42920(12) 0.20604(11) 0.0268(4) Uani 1 1 d . .
H55A H 0.237422 0.383175 0.173674 0.040 Uiso 1 1 calc R U
H55B H 0.259093 0.438316 0.248178 0.040 Uiso 1 1 calc R U
H55C H 0.215009 0.482020 0.176519 0.040 Uiso 1 1 calc R U
C56 C 0.15872(10) 0.31875(11) 0.27944(10) 0.0220(4) Uani 1 1 d . .
H56A H 0.172091 0.274058 0.244515 0.033 Uiso 1 1 calc R U
H56B H 0.112770 0.303236 0.300105 0.033 Uiso 1 1 calc R U
H56C H 0.197467 0.324436 0.320751 0.033 Uiso 1 1 calc R U
C57 C 0.18369(10) 0.30346(14) 0.47845(11) 0.0341(5) Uani 1 1 d . .
H57 H 0.134144 0.296276 0.459134 0.041 Uiso 1 1 calc R U
C58 C 0.21214(11) 0.38407(13) 0.48925(12) 0.0350(5) Uani 1 1 d . .
H58 H 0.182074 0.432709 0.478029 0.042 Uiso 1 1 calc R U
C59 C 0.28355(10) 0.39466(12) 0.51609(12) 0.0312(4) Uani 1 1 d . .
H59 H 0.303060 0.450815 0.522022 0.037 Uiso 1 1 calc R U
C60 C 0.32784(10) 0.32523(13) 0.53473(10) 0.0278(4) Uani 1 1 d . .
H60 H 0.377329 0.333218 0.553919 0.033 Uiso 1 1 calc R U
C61 C 0.29917(11) 0.24394(13) 0.52508(11) 0.0313(5) Uani 1 1 d . .
H61 H 0.328774 0.195509 0.538584 0.038 Uiso 1 1 calc R U
C62 C 0.22706(11) 0.23268(13) 0.49565(11) 0.0329(5) Uani 1 1 d . .
H62 H 0.207776 0.176708 0.487427 0.040 Uiso 1 1 calc R U

loop_
_atom_site_aniso_label
_atom_site_aniso_U_11
_atom_site_aniso_U_22
_atom_site_aniso_U_33
_atom_site_aniso_U_23
_atom_site_aniso_U_13
_atom_site_aniso_U_12
P1 0.0141(2) 0.01005(18) 0.0171(2) -0.00245(16) 0.00380(16) -0.00040(15)
P2 0.0188(2) 0.01090(19) 0.0158(2) 0.00326(16) 0.00626(17) 0.00333(16)
O3 0.0296(7) 0.0112(5) 0.0286(7) 0.0015(5) 0.0126(6) -0.0008(5)
O4 0.0186(6) 0.0207(6) 0.0211(6) -0.0077(5) -0.0002(5) 0.0002(5)
O5 0.0147(6) 0.0182(5) 0.0159(6) -0.0028(5) 0.0037(5) 0.0007(4)
C6 0.0173(8) 0.0227(8) 0.0165(8) -0.0019(7) 0.0043(7) 0.0022(7)
C7 0.0294(10) 0.0242(9) 0.0375(12) -0.0084(8) 0.0139(9) 0.0031(8)
C8 0.0207(9) 0.0364(11) 0.0327(11) -0.0053(9) 0.0097(8) -0.0045(8)
C9 0.0090(7) 0.0117(7) 0.0147(8) 0.0001(6) -0.0006(6) -0.0017(6)
C10 0.0198(8) 0.0111(7) 0.0137(8) 0.0012(6) 0.0021(6) 0.0012(6)
C11 0.0291(10) 0.0150(8) 0.0220(9) 0.0028(7) 0.0095(8) -0.0003(7)
C12 0.0256(9) 0.0213(8) 0.0176(9) 0.0028(7) -0.0021(7) 0.0056(7)
C13 0.0253(9) 0.0109(7) 0.0172(8) -0.0006(6) 0.0052(7) 0.0000(6)
C14 0.0226(9) 0.0095(7) 0.0159(8) -0.0025(6) 0.0032(7) 0.0009(6)
C15 0.0271(10) 0.0155(8) 0.0306(10) -0.0013(7) 0.0102(8) 0.0041(7)
C16 0.0378(11) 0.0158(8) 0.0190(9) -0.0041(7) 0.0000(8) -0.0023(7)
N17 0.0127(6) 0.0101(6) 0.0132(7) 0.0006(5) 0.0002(5) 0.0001(5)
C18 0.0187(8) 0.0109(7) 0.0117(8) 0.0003(6) 0.0039(6) -0.0001(6)
C19 0.0185(8) 0.0160(8) 0.0156(8) 0.0014(6) -0.0003(7) -0.0007(6)
C20 0.0234(9) 0.0225(8) 0.0154(9) 0.0051(7) -0.0031(7) -0.0005(7)
C21 0.0306(10) 0.0197(8) 0.0158(9) 0.0049(7) 0.0049(7) -0.0044(7)
C22 0.0198(8) 0.0175(8) 0.0184(9) -0.0008(7) 0.0081(7) -0.0048(7)
C23 0.0169(8) 0.0127(7) 0.0145(8) -0.0030(6) 0.0048(6) 0.0005(6)
C24 0.0171(9) 0.0277(9) 0.0232(10) 0.0091(8) -0.0032(7) -0.0034(7)
C25 0.0181(9) 0.0388(11) 0.0365(12) 0.0136(9) 0.0016(8) 0.0045(8)
C26 0.0287(11) 0.0419(11) 0.0286(11) 0.0099(9) -0.0131(9) -0.0139(9)
C27 0.0150(8) 0.0187(8) 0.0217(9) 0.0017(7) 0.0032(7) -0.0026(6)
C28 0.0220(9) 0.0275(9) 0.0220(10) -0.0010(7) -0.0001(7) -0.0072(7)
C29 0.0156(9) 0.0319(10) 0.0387(12) 0.0016(9) 0.0060(8) 0.0016(7)
O30 0.0269(7) 0.0108(5) 0.0221(7) 0.0005(5) 0.0085(5) 0.0005(5)
O31 0.0281(7) 0.0240(6) 0.0208(7) 0.0056(5) -0.0005(5) 0.0083(5)
O32 0.0231(6) 0.0122(5) 0.0308(7) 0.0001(5) 0.0149(5) -0.0002(5)
C33 0.0169(8) 0.0165(8) 0.0239(9) 0.0039(7) 0.0052(7) -0.0010(6)
C34 0.0251(9) 0.0217(8) 0.0252(10) 0.0050(7) 0.0065(8) -0.0034(7)
C35 0.0227(10) 0.0291(10) 0.0625(15) 0.0072(10) 0.0081(10) 0.0063(8)
C36 0.0106(7) 0.0122(7) 0.0129(8) -0.0006(6) -0.0009(6) 0.0019(6)
C37 0.0229(9) 0.0115(7) 0.0136(8) -0.0011(6) 0.0028(7) 0.0000(6)
C38 0.0393(11) 0.0195(8) 0.0137(9) -0.0015(7) -0.0001(8) -0.0018(8)
C39 0.0260(9) 0.0145(8) 0.0251(10) -0.0002(7) 0.0078(7) 0.0033(7)
C40 0.0262(9) 0.0123(7) 0.0154(8) -0.0004(6) 0.0002(7) -0.0032(7)
C41 0.0198(8) 0.0081(7) 0.0142(8) 0.0013(6) 0.0018(6) -0.0028(6)
C42 0.0220(9) 0.0162(8) 0.0274(10) 0.0026(7) 0.0040(7) -0.0052(7)
C43 0.0247(9) 0.0129(7) 0.0166(8) 0.0029(6) 0.0000(7) -0.0022(7)
N44 0.0144(7) 0.0094(6) 0.0122(7) -0.0004(5) 0.0001(5) -0.0012(5)
C45 0.0186(8) 0.0087(7) 0.0105(8) 0.0011(6) 0.0056(6) -0.0016(6)
C46 0.0187(8) 0.0119(7) 0.0145(8) 0.0011(6) 0.0028(6) -0.0014(6)
C47 0.0246(9) 0.0165(8) 0.0146(8) -0.0020(7) -0.0011(7) -0.0018(7)
C48 0.0307(10) 0.0148(8) 0.0148(8) -0.0026(7) 0.0066(7) 0.0015(7)
C49 0.0224(9) 0.0145(8) 0.0177(9) 0.0028(7) 0.0070(7) 0.0029(6)
C50 0.0196(8) 0.0112(7) 0.0134(8) 0.0037(6) 0.0054(6) -0.0013(6)
C51 0.0167(8) 0.0155(8) 0.0186(9) -0.0035(7) -0.0011(7) 0.0001(6)
C52 0.0200(9) 0.0238(9) 0.0294(10) -0.0004(8) 0.0004(7) -0.0033(7)
C53 0.0235(9) 0.0222(9) 0.0258(10) 0.0004(8) -0.0051(8) 0.0028(7)
C54 0.0147(8) 0.0182(8) 0.0201(9) -0.0016(7) 0.0030(7) 0.0005(6)
C55 0.0179(9) 0.0280(9) 0.0350(11) -0.0018(8) 0.0049(8) -0.0022(7)
C56 0.0211(9) 0.0246(9) 0.0201(9) 0.0033(7) 0.0008(7) 0.0069(7)
C57 0.0199(10) 0.0614(14) 0.0212(10) 0.0094(10) 0.0028(8) -0.0110(9)
C58 0.0251(10) 0.0384(11) 0.0429(13) 0.0155(10) 0.0108(9) 0.0078(9)
C59 0.0275(10) 0.0262(10) 0.0415(12) -0.0030(9) 0.0125(9) -0.0055(8)
C60 0.0188(9) 0.0445(11) 0.0201(10) -0.0035(8) 0.0023(7) -0.0022(8)
C61 0.0349(11) 0.0337(10) 0.0273(11) 0.0064(9) 0.0153(9) 0.0105(9)
C62 0.0411(12) 0.0312(10) 0.0292(11) -0.0046(9) 0.0183(9) -0.0142(9)

loop_
_atom_type_symbol
_atom_type_description
_atom_type_scat_dispersion_real
_atom_type_scat_dispersion_imag
_atom_type_scat_source
C C 0.0033 0.0016 'International Tables Vol C Tables 4.2.6.8 and 6.1.1.4'
H H 0.0000 0.0000 'International Tables Vol C Tables 4.2.6.8 and 6.1.1.4'
N N 0.0061 0.0033 'International Tables Vol C Tables 4.2.6.8 and 6.1.1.4'
O O 0.0106 0.0060 'International Tables Vol C Tables 4.2.6.8 and 6.1.1.4'
P P 0.1023 0.0942 'International Tables Vol C Tables 4.2.6.8 and 6.1.1.4'

loop_
_geom_angle_atom_site_label_1
_geom_angle_atom_site_label_2
_geom_angle_atom_site_label_3
_geom_angle
O3 P1 O4 122.45(7)
O3 P1 O5 109.61(7)
O4 P1 O5 111.12(6)
O3 P1 C9 108.81(7)
O4 P1 C9 106.53(7)
O5 P1 C9 94.63(6)
O30 P2 O31 121.97(7)
O30 P2 O32 110.23(7)
O31 P2 O32 111.45(7)
O30 P2 C36 111.44(7)
O31 P2 C36 101.24(7)
O32 P2 C36 97.36(6)
C6 O5 P1 121.89(10)
O5 C6 C8 106.55(13)
O5 C6 C7 109.83(14)
C8 C6 C7 112.03(15)
O5 C6 H6 109.5
C8 C6 H6 109.5
C7 C6 H6 109.5
C6 C7 H7A 109.5
C6 C7 H7B 109.5
H7A C7 H7B 109.5
C6 C7 H7C 109.5
H7A C7 H7C 109.5
H7B C7 H7C 109.5
C6 C8 H8A 109.5
C6 C8 H8B 109.5
H8A C8 H8B 109.5
C6 C8 H8C 109.5
H8A C8 H8C 109.5
H8B C8 H8C 109.5
N17 C9 C10 111.28(13)
N17 C9 P1 126.00(11)
C10 C9 P1 122.71(11)
C9 C10 C11 113.88(13)
C9 C10 C13 102.66(13)
C11 C10 C13 111.36(13)
C9 C10 C12 107.73(13)
C11 C10 C12 108.38(14)
C13 C10 C12 112.79(13)
C10 C11 H11A 109.5
C10 C11 H11B 109.5
H11A C11 H11B 109.5
C10 C11 H11C 109.5
H11A C11 H11C 109.5
H11B C11 H11C 109.5
C10 C12 H12A 109.5
C10 C12 H12B 109.5
H12A C12 H12B 109.5
C10 C12 H12C 109.5
H12A C12 H12C 109.5
H12B C12 H12C 109.5
C14 C13 C10 107.13(12)
C14 C13 H13A 110.3
C10 C13 H13A 110.3
C14 C13 H13B 110.3
C10 C13 H13B 110.3
H13A C13 H13B 108.5
C16 C14 C15 108.61(14)
C16 C14 C13 112.09(14)
C15 C14 C13 113.83(14)
C16 C14 N17 110.88(13)
C15 C14 N17 110.80(12)
C13 C14 N17 100.46(12)
C14 C15 H15A 109.5
C14 C15 H15B 109.5
H15A C15 H15B 109.5
C14 C15 H15C 109.5
H15A C15 H15C 109.5
H15B C15 H15C 109.5
C14 C16 H16A 109.5
C14 C16 H16B 109.5
H16A C16 H16B 109.5
C14 C16 H16C 109.5
H16A C16 H16C 109.5
H16B C16 H16C 109.5
C9 N17 C18 126.57(13)
C9 N17 C14 113.53(12)
C18 N17 C14 119.88(12)
C23 C18 C19 122.06(14)
C23 C18 N17 119.02(13)
C19 C18 N17 118.91(14)
C20 C19 C18 117.35(15)
C20 C19 C24 117.72(14)
C18 C19 C24 124.71(14)
C21 C20 C19 122.23(15)
C21 C20 H20 118.9
C19 C20 H20 118.9
C20 C21 C22 118.89(15)
C20 C21 H21 120.6
C22 C21 H21 120.6
C21 C22 C23 121.95(15)
C21 C22 H22 119.0
C23 C22 H22 119.0
C22 C23 C18 117.43(14)
C22 C23 C27 117.53(14)
C18 C23 C27 124.89(14)
C19 C24 C25 109.41(14)
C19 C24 C26 111.56(15)
C25 C24 C26 110.24(15)
C19 C24 H24 108.5
C25 C24 H24 108.5
C26 C24 H24 108.5
C24 C25 H25A 109.5
C24 C25 H25B 109.5
H25A C25 H25B 109.5
C24 C25 H25C 109.5
H25A C25 H25C 109.5
H25B C25 H25C 109.5
C24 C26 H26A 109.5
C24 C26 H26B 109.5
H26A C26 H26B 109.5
C24 C26 H26C 109.5
H26A C26 H26C 109.5
H26B C26 H26C 109.5
C23 C27 C29 112.19(14)
C23 C27 C28 109.99(13)
C29 C27 C28 109.84(14)
C23 C27 H27 108.2
C29 C27 H27 108.2
C28 C27 H27 108.2
C27 C28 H28A 109.5
C27 C28 H28B 109.5
H28A C28 H28B 109.5
C27 C28 H28C 109.5
H28A C28 H28C 109.5
H28B C28 H28C 109.5
C27 C29 H29A 109.5
C27 C29 H29B 109.5
H29A C29 H29B 109.5
C27 C29 H29C 109.5
H29A C29 H29C 109.5
H29B C29 H29C 109.5
C33 O32 P2 120.67(10)
O32 C33 C34 108.70(14)
O32 C33 C35 107.12(13)
C34 C33 C35 112.81(15)
O32 C33 H33 109.4
C34 C33 H33 109.4
C35 C33 H33 109.4
C33 C34 H34A 109.5
C33 C34 H34B 109.5
H34A C34 H34B 109.5
C33 C34 H34C 109.5
H34A C34 H34C 109.5
H34B C34 H34C 109.5
C33 C35 H35A 109.5
C33 C35 H35B 109.5
H35A C35 H35B 109.5
C33 C35 H35C 109.5
H35A C35 H35C 109.5
H35B C35 H35C 109.5
N44 C36 C37 111.11(13)
N44 C36 P2 124.37(11)
C37 C36 P2 124.27(11)
C36 C37 C38 113.66(13)
C36 C37 C40 102.21(13)
C38 C37 C40 111.79(13)
C36 C37 C39 108.19(13)
C38 C37 C39 109.10(14)
C40 C37 C39 111.75(13)
C37 C38 H38A 109.5
C37 C38 H38B 109.5
H38A C38 H38B 109.5
C37 C38 H38C 109.5
H38A C38 H38C 109.5
H38B C38 H38C 109.5
C37 C39 H39A 109.5
C37 C39 H39B 109.5
H39A C39 H39B 109.5
C37 C39 H39C 109.5
H39A C39 H39C 109.5
H39B C39 H39C 109.5
C41 C40 C37 107.44(12)
C41 C40 H40A 110.2
C37 C40 H40A 110.2
C41 C40 H40B 110.2
C37 C40 H40B 110.2
H40A C40 H40B 108.5
C42 C41 C43 108.72(13)
C42 C41 C40 111.96(13)
C43 C41 C40 114.58(13)
C42 C41 N44 110.81(12)
C43 C41 N44 110.38(12)
C40 C41 N44 100.17(12)
C41 C42 H42A 109.5
C41 C42 H42B 109.5
H42A C42 H42B 109.5
C41 C42 H42C 109.5
H42A C42 H42C 109.5
H42B C42 H42C 109.5
C41 C43 H43A 109.5
C41 C43 H43B 109.5
H43A C43 H43B 109.5
C41 C43 H43C 109.5
H43A C43 H43C 109.5
H43B C43 H43C 109.5
C36 N44 C45 126.49(12)
C36 N44 C41 113.79(12)
C45 N44 C41 119.66(12)
C50 C45 C46 122.39(14)
C50 C45 N44 119.31(13)
C46 C45 N44 118.28(13)
C47 C46 C45 117.14(15)
C47 C46 C51 117.86(14)
C45 C46 C51 124.81(14)
C48 C47 C46 121.96(15)
C48 C47 H47 119.0
C46 C47 H47 119.0
C47 C48 C49 119.49(15)
C47 C48 H48 120.3
C49 C48 H48 120.3
C48 C49 C50 121.70(15)
C48 C49 H49 119.1
C50 C49 H49 119.1
C49 C50 C45 117.16(15)
C49 C50 C54 118.00(14)
C45 C50 C54 124.65(14)
C46 C51 C53 112.26(14)
C46 C51 C52 109.68(13)
C53 C51 C52 109.61(14)
C46 C51 H51 108.4
C53 C51 H51 108.4
C52 C51 H51 108.4
C51 C52 H52A 109.5
C51 C52 H52B 109.5
H52A C52 H52B 109.5
C51 C52 H52C 109.5
H52A C52 H52C 109.5
H52B C52 H52C 109.5
C51 C53 H53A 109.5
C51 C53 H53B 109.5
H53A C53 H53B 109.5
C51 C53 H53C 109.5
H53A C53 H53C 109.5
H53B C53 H53C 109.5
C50 C54 C56 109.71(13)
C50 C54 C55 112.03(14)
C56 C54 C55 109.30(14)
C50 C54 H54 108.6
C56 C54 H54 108.6
C55 C54 H54 108.6
C54 C55 H55A 109.5
C54 C55 H55B 109.5
H55A C55 H55B 109.5
C54 C55 H55C 109.5
H55A C55 H55C 109.5
H55B C55 H55C 109.5
C54 C56 H56A 109.5
C54 C56 H56B 109.5
H56A C56 H56B 109.5
C54 C56 H56C 109.5
H56A C56 H56C 109.5
H56B C56 H56C 109.5
C58 C57 C62 119.99(18)
C58 C57 H57 120.0
C62 C57 H57 120.0
C59 C58 C57 120.18(18)
C59 C58 H58 119.9
C57 C58 H58 119.9
C58 C59 C60 121.09(18)
C58 C59 H59 119.5
C60 C59 H59 119.5
C59 C60 C61 118.97(18)
C59 C60 H60 120.5
C61 C60 H60 120.5
C60 C61 C62 120.20(18)
C60 C61 H61 119.9
C62 C61 H61 119.9
C57 C62 C61 119.53(18)
C57 C62 H62 120.2
C61 C62 H62 120.2

loop_
_geom_bond_atom_site_label_1
_geom_bond_atom_site_label_2
_geom_bond_distance
P1 O3 1.4688(12)
P1 O4 1.4786(12)
P1 O5 1.6099(11)
P1 C9 1.8677(15)
P2 O30 1.4739(12)
P2 O31 1.4740(12)
P2 O32 1.6050(12)
P2 C36 1.8579(15)
O5 C6 1.4490(19)
C6 C8 1.508(2)
C6 C7 1.509(2)
C6 H6 1.0000
C7 H7A 0.9800
C7 H7B 0.9800
C7 H7C 0.9800
C8 H8A 0.9800
C8 H8B 0.9800
C8 H8C 0.9800
C9 N17 1.296(2)
C9 C10 1.514(2)
C10 C11 1.531(2)
C10 C13 1.534(2)
C10 C12 1.546(2)
C11 H11A 0.9800
C11 H11B 0.9800
C11 H11C 0.9800
C12 H12A 0.9800
C12 H12B 0.9800
C12 H12C 0.9800
C13 C14 1.532(2)
C13 H13A 0.9900
C13 H13B 0.9900
C14 C16 1.521(2)
C14 C15 1.524(2)
C14 N17 1.5513(19)
C15 H15A 0.9800
C15 H15B 0.9800
C15 H15C 0.9800
C16 H16A 0.9800
C16 H16B 0.9800
C16 H16C 0.9800
N17 C18 1.4676(19)
C18 C23 1.402(2)
C18 C19 1.404(2)
C19 C20 1.391(2)
C19 C24 1.526(2)
C20 C21 1.380(2)
C20 H20 0.9500
C21 C22 1.384(2)
C21 H21 0.9500
C22 C23 1.394(2)
C22 H22 0.9500
C23 C27 1.526(2)
C24 C25 1.533(3)
C24 C26 1.537(2)
C24 H24 1.0000
C25 H25A 0.9800
C25 H25B 0.9800
C25 H25C 0.9800
C26 H26A 0.9800
C26 H26B 0.9800
C26 H26C 0.9800
C27 C29 1.531(2)
C27 C28 1.535(2)
C27 H27 1.0000
C28 H28A 0.9800
C28 H28B 0.9800
C28 H28C 0.9800
C29 H29A 0.9800
C29 H29B 0.9800
C29 H29C 0.9800
O32 C33 1.4472(19)
C33 C34 1.510(2)
C33 C35 1.514(2)
C33 H33 1.0000
C34 H34A 0.9800
C34 H34B 0.9800
C34 H34C 0.9800
C35 H35A 0.9800
C35 H35B 0.9800
C35 H35C 0.9800
C36 N44 1.296(2)
C36 C37 1.520(2)
C37 C38 1.528(2)
C37 C40 1.535(2)
C37 C39 1.546(2)
C38 H38A 0.9800
C38 H38B 0.9800
C38 H38C 0.9800
C39 H39A 0.9800
C39 H39B 0.9800
C39 H39C 0.9800
C40 C41 1.527(2)
C40 H40A 0.9900
C40 H40B 0.9900
C41 C42 1.520(2)
C41 C43 1.525(2)
C41 N44 1.5486(19)
C42 H42A 0.9800
C42 H42B 0.9800
C42 H42C 0.9800
C43 H43A 0.9800
C43 H43B 0.9800
C43 H43C 0.9800
N44 C45 1.4644(19)
C45 C50 1.405(2)
C45 C46 1.407(2)
C46 C47 1.389(2)
C46 C51 1.524(2)
C47 C48 1.381(2)
C47 H47 0.9500
C48 C49 1.383(2)
C48 H48 0.9500
C49 C50 1.394(2)
C49 H49 0.9500
C50 C54 1.523(2)
C51 C53 1.532(2)
C51 C52 1.533(2)
C51 H51 1.0000
C52 H52A 0.9800
C52 H52B 0.9800
C52 H52C 0.9800
C53 H53A 0.9800
C53 H53B 0.9800
C53 H53C 0.9800
C54 C56 1.536(2)
C54 C55 1.538(2)
C54 H54 1.0000
C55 H55A 0.9800
C55 H55B 0.9800
C55 H55C 0.9800
C56 H56A 0.9800
C56 H56B 0.9800
C56 H56C 0.9800
C57 C58 1.371(3)
C57 C62 1.381(3)
C57 H57 0.9500
C58 C59 1.365(3)
C58 H58 0.9500
C59 C60 1.379(3)
C59 H59 0.9500
C60 C61 1.380(3)
C60 H60 0.9500
C61 C62 1.391(3)
C61 H61 0.9500
C62 H62 0.9500
